data_4314640
loop_
_publ_author_name
'Tian-Hua Zhou'
'Fei-Yan Yi'
'Pei-Xin Li'
'Jiang-Gao Mao'

_publ_section_title
;
 Synthesis, Crystal Structures, and Luminescent Properties of Two Series'
 of New Lanthanide (III) Amino-Carboxylate-Phosphonates
;
_journal_name_full 'Inorganic Chemistry'
_journal_page_first 905
_journal_page_last 915
_journal_paper_doi 10.1021/ic901621x
_journal_volume 49
_journal_year 2010
_chemical_formula_sum 'C27 H42 Eu2 N3 O21 P3'
_chemical_formula_weight 1141.47
_chemical_name_systematic
; 
 ? 
;
_space_group_IT_number 14
_symmetry_cell_setting monoclinic
_symmetry_space_group_name_Hall '-P 2ybc'
_symmetry_space_group_name_H-M 'P 1 21/c 1'
_atom_sites_solution_hydrogens geom
_atom_sites_solution_primary direct
_atom_sites_solution_secondary difmap
_audit_creation_method SHELXL-97
_cell_angle_alpha 90.00
_cell_angle_beta 107.309(4)
_cell_angle_gamma 90.00
_cell_formula_units_Z 4
_cell_length_a 20.943(7)
_cell_length_b 7.077(2)
_cell_length_c 27.809(9)
_cell_measurement_temperature 293(2)
_cell_volume 3935(2)
_computing_structure_refinement 'SHELXL-97 (Sheldrick, 1997)'
_computing_structure_solution 'SHELXS-97 (Sheldrick, 1990)'
_diffrn_ambient_temperature 293(2)
_diffrn_measured_fraction_theta_full 0.973
_diffrn_measured_fraction_theta_max 0.973
_diffrn_measurement_device_type 'Mercury70 (2x2 bin mode)'
_diffrn_measurement_method CCD_Profile_fitting
_diffrn_radiation_monochromator graphite
_diffrn_radiation_source 'fine-focus sealed tube'
_diffrn_radiation_type MoK\a
_diffrn_radiation_wavelength 0.71073
_diffrn_reflns_av_R_equivalents 0.0366
_diffrn_reflns_av_sigmaI/netI 0.0392
_diffrn_reflns_limit_h_max 27
_diffrn_reflns_limit_h_min -27
_diffrn_reflns_limit_k_max 8
_diffrn_reflns_limit_k_min -7
_diffrn_reflns_limit_l_max 35
_diffrn_reflns_limit_l_min -36
_diffrn_reflns_number 28767
_diffrn_reflns_theta_full 27.47
_diffrn_reflns_theta_max 27.47
_diffrn_reflns_theta_min 2.89
_diffrn_standards_decay_% <1.0%
_exptl_absorpt_coefficient_mu 3.366
_exptl_absorpt_correction_T_max 1.0
_exptl_absorpt_correction_T_min 0.55
_exptl_absorpt_correction_type multi-scan
_exptl_crystal_colour colorless
_exptl_crystal_density_diffrn 1.927
_exptl_crystal_density_method 'not measured'
_exptl_crystal_description brick
_exptl_crystal_F_000 2256
_exptl_crystal_size_max 0.20
_exptl_crystal_size_mid 0.10
_exptl_crystal_size_min 0.10
_refine_diff_density_max 2.368
_refine_diff_density_min -1.590
_refine_diff_density_rms 0.167
_refine_ls_extinction_method none
_refine_ls_goodness_of_fit_ref 1.081
_refine_ls_hydrogen_treatment constr
_refine_ls_matrix_type full
_refine_ls_number_parameters 500
_refine_ls_number_reflns 8765
_refine_ls_number_restraints 0
_refine_ls_restrained_S_all 1.081
_refine_ls_R_factor_all 0.0463
_refine_ls_R_factor_gt 0.0422
_refine_ls_shift/su_max 0.001
_refine_ls_shift/su_mean 0.000
_refine_ls_structure_factor_coef Fsqd
_refine_ls_weighting_details 'calc w=1/[\s^2^(Fo^2^)+(0.0444P)^2^+19.4159P] where P=(Fo^2^+2Fc^2^)/3'
_refine_ls_weighting_scheme calc
_refine_ls_wR_factor_gt 0.0999
_refine_ls_wR_factor_ref 0.1034
_reflns_number_gt 8089
_reflns_number_total 8765
_reflns_threshold_expression >2sigma(I)
_cod_data_source_file ic901621x_si_001_9.cif
_cod_data_source_block 9
_cod_depositor_comments
;
The following automatic conversions were performed:

'_symmetry_cell_setting' tag value 'monoclinc' was replaced with
'monoclinic' value.

'_exptl_absorpt_correction_type' value
'Multi-scan' changed to 'multi-scan' according to the built-in table
from CIF Core dictionary named 'cif_core.dic' version 2.4.1 from
2010-06-29.

Automatic conversion script
Id: cif_fix_values 1646 2011-03-28 12:23:43Z adriana 
;
_cod_database_code 4314640

loop_
_symmetry_equiv_pos_as_xyz
'x, y, z'
'-x, y+1/2, -z+1/2'
'-x, -y, -z'
'x, -y-1/2, z-1/2'

loop_
_atom_site_label
_atom_site_type_symbol
_atom_site_fract_x
_atom_site_fract_y
_atom_site_fract_z
_atom_site_U_iso_or_equiv
_atom_site_adp_type
_atom_site_occupancy
_atom_site_symmetry_multiplicity
_atom_site_calc_flag
_atom_site_refinement_flags
_atom_site_disorder_assembly
_atom_site_disorder_group
Eu1 Eu 0.089156(11) 0.12717(3) 0.337765(8) 0.01413(7) Uani 1 1 d . . .
Eu2 Eu 0.748002(11) 0.08672(4) 0.208151(9) 0.01573(8) Uani 1 1 d . . .
P1 P 0.08183(6) 0.45947(19) 0.22688(4) 0.0152(2) Uani 1 1 d . . .
P2 P 0.24801(6) 0.08648(18) 0.31891(5) 0.0169(3) Uani 1 1 d . . .
P3 P 0.86350(6) 0.37760(18) 0.62721(4) 0.0156(2) Uani 1 1 d . . .
N1 N 0.0454(2) 0.1574(6) 0.16435(15) 0.0205(9) Uani 1 1 d . . .
H1C H 0.0122 0.1506 0.1765 0.025 Uiso 1 1 calc R . .
N2 N 0.3850(2) 0.0844(7) 0.33157(17) 0.0232(9) Uani 1 1 d . . .
H2C H 0.3779 0.1900 0.3127 0.028 Uiso 1 1 calc R . .
H2D H 0.3798 -0.0153 0.3107 0.028 Uiso 1 1 calc R . .
N3 N 0.7731(2) 0.1769(7) 0.55687(16) 0.0263(10) Uani 1 1 d . . .
H3A H 0.7945 0.0732 0.5511 0.032 Uiso 1 1 calc R . .
H3B H 0.7656 0.1611 0.5868 0.032 Uiso 1 1 calc R . .
C1 C 0.0970(3) 0.3085(8) 0.1788(2) 0.0259(11) Uani 1 1 d . . .
H1A H 0.0961 0.3836 0.1494 0.031 Uiso 1 1 calc R . .
H1B H 0.1410 0.2516 0.1914 0.031 Uiso 1 1 calc R . .
C2 C 0.0562(3) 0.0174(8) 0.12679(19) 0.0265(11) Uani 1 1 d . . .
H2A H 0.0182 -0.0677 0.1170 0.032 Uiso 1 1 calc R . .
H2B H 0.0956 -0.0575 0.1428 0.032 Uiso 1 1 calc R . .
C3 C 0.0650(3) 0.1089(7) 0.08024(17) 0.0196(10) Uani 1 1 d . . .
C4 C 0.1260(3) 0.1048(9) 0.0710(2) 0.0331(14) Uani 1 1 d . . .
H4A H 0.1625 0.0492 0.0944 0.040 Uiso 1 1 calc R . .
C5 C 0.1341(3) 0.1828(10) 0.0269(2) 0.0343(14) Uani 1 1 d . . .
H5A H 0.1758 0.1791 0.0215 0.041 Uiso 1 1 calc R . .
C6 C 0.0812(3) 0.2647(8) -0.0082(2) 0.0289(12) Uani 1 1 d . . .
C7 C 0.0194(3) 0.2676(9) 0.0004(2) 0.0326(13) Uani 1 1 d . . .
H7A H -0.0171 0.3200 -0.0236 0.039 Uiso 1 1 calc R . .
C8 C 0.0113(3) 0.1937(9) 0.0443(2) 0.0319(13) Uani 1 1 d . . .
H8A H -0.0303 0.2005 0.0500 0.038 Uiso 1 1 calc R . .
C9 C 0.0889(3) 0.3430(8) -0.0567(2) 0.0325(14) Uani 1 1 d . . .
C10 C 0.3343(3) 0.0734(9) 0.35955(19) 0.0244(11) Uani 1 1 d . . .
H10A H 0.3421 0.1760 0.3837 0.029 Uiso 1 1 calc R . .
H10B H 0.3404 -0.0444 0.3782 0.029 Uiso 1 1 calc R . .
C11 C 0.4555(3) 0.0862(11) 0.3664(2) 0.0378(16) Uani 1 1 d . . .
H11A H 0.4629 -0.0251 0.3877 0.045 Uiso 1 1 calc R . .
H11B H 0.4620 0.1968 0.3879 0.045 Uiso 1 1 calc R . .
C12 C 0.5049(3) 0.0888(10) 0.3365(2) 0.0333(14) Uani 1 1 d . . .
C13 C 0.5221(3) 0.2552(10) 0.3180(2) 0.0391(15) Uani 1 1 d . . .
H13A H 0.5072 0.3692 0.3274 0.047 Uiso 1 1 calc R . .
C14 C 0.5614(3) 0.2564(10) 0.2853(2) 0.0369(14) Uani 1 1 d . . .
H14A H 0.5714 0.3698 0.2722 0.044 Uiso 1 1 calc R . .
C15 C 0.5856(3) 0.0861(9) 0.2726(2) 0.0288(12) Uani 1 1 d . . .
C16 C 0.5732(3) -0.0795(10) 0.2949(3) 0.0410(16) Uani 1 1 d . . .
H16A H 0.5915 -0.1926 0.2882 0.049 Uiso 1 1 calc R . .
C17 C 0.5339(3) -0.0789(10) 0.3270(3) 0.0419(16) Uani 1 1 d . . .
H17A H 0.5268 -0.1905 0.3424 0.050 Uiso 1 1 calc R . .
C18 C 0.6239(3) 0.0836(9) 0.2351(2) 0.0289(12) Uani 1 1 d . . .
C19 C 0.7454(3) 0.2784(9) 0.3219(2) 0.0327(13) Uani 1 1 d . . .
C20 C 0.7338(3) 0.2598(9) 0.3721(2) 0.0313(13) Uani 1 1 d . . .
C21 C 0.7498(4) 0.0887(12) 0.3971(3) 0.054(2) Uani 1 1 d . . .
H21A H 0.7672 -0.0097 0.3827 0.065 Uiso 1 1 calc R . .
C22 C 0.7396(5) 0.0655(12) 0.4441(2) 0.054(2) Uani 1 1 d . . .
H22A H 0.7493 -0.0495 0.4609 0.065 Uiso 1 1 calc R . .
C23 C 0.7151(3) 0.2143(10) 0.46560(19) 0.0317(13) Uani 1 1 d . . .
C24 C 0.7072(3) 0.1887(11) 0.5172(2) 0.0339(14) Uani 1 1 d . . .
H24A H 0.6819 0.2940 0.5245 0.041 Uiso 1 1 calc R . .
H24B H 0.6820 0.0740 0.5177 0.041 Uiso 1 1 calc R . .
C25 C 0.8183(3) 0.3427(8) 0.56072(18) 0.0243(11) Uani 1 1 d . . .
H25A H 0.7924 0.4546 0.5472 0.029 Uiso 1 1 calc R . .
H25B H 0.8496 0.3195 0.5417 0.029 Uiso 1 1 calc R . .
C26 C 0.6987(4) 0.3816(10) 0.4404(2) 0.0395(16) Uani 1 1 d . . .
H26A H 0.6816 0.4801 0.4550 0.047 Uiso 1 1 calc R . .
C27 C 0.7074(4) 0.4055(10) 0.3929(2) 0.0411(16) Uani 1 1 d . . .
H27A H 0.6955 0.5187 0.3756 0.049 Uiso 1 1 calc R . .
O1 O 0.0378(3) 0.3744(6) -0.09296(16) 0.0399(11) Uani 1 1 d . . .
O2 O 0.1476(3) 0.3677(6) -0.05983(18) 0.0424(12) Uani 1 1 d . . .
O3 O 0.01980(17) 0.5728(6) 0.20157(14) 0.0263(8) Uani 1 1 d . . .
O4 O 0.14277(17) 0.5876(5) 0.24329(13) 0.0236(8) Uani 1 1 d . . .
O5 O 0.0708(2) 0.3285(6) 0.26652(14) 0.0291(9) Uani 1 1 d . . .
O6 O 0.20526(17) 0.0729(5) 0.35404(13) 0.0228(8) Uani 1 1 d . . .
O7 O 0.23963(19) 0.2682(5) 0.28970(14) 0.0265(8) Uani 1 1 d . . .
O8 O 0.23962(19) -0.0819(5) 0.28337(13) 0.0228(8) Uani 1 1 d . . .
O9 O 0.63837(19) 0.2356(6) 0.21738(16) 0.0323(9) Uani 1 1 d . . .
O10 O 0.6456(2) -0.0716(6) 0.22394(18) 0.0365(10) Uani 1 1 d . . .
O11 O 0.7459(3) 0.4524(7) 0.30628(17) 0.0527(14) Uani 1 1 d . . .
H11C H 0.7504 0.4523 0.2780 0.079 Uiso 1 1 calc R . .
O12 O 0.7533(2) 0.1395(6) 0.29794(15) 0.0334(10) Uani 1 1 d . . .
O13 O 0.90180(19) 0.5602(5) 0.63088(13) 0.0239(8) Uani 1 1 d . . .
O14 O 0.90947(17) 0.2073(5) 0.64263(13) 0.0208(7) Uani 1 1 d . . .
O15 O 0.80634(19) 0.3809(6) 0.65022(13) 0.0250(8) Uani 1 1 d . . .
O1W O 0.07829(19) -0.0692(5) 0.25520(13) 0.0253(8) Uani 1 1 d . . .
H1WB H 0.0911 -0.0020 0.2344 0.038 Uiso 1 1 d R . .
H1WC H 0.1027 -0.1671 0.2626 0.038 Uiso 1 1 d R . .
O2W O 0.6629(2) 0.0785(6) 0.12057(16) 0.0401(11) Uani 1 1 d . . .
H2WA H 0.6834 0.0773 0.0984 0.060 Uiso 1 1 d R . .
H2WB H 0.6393 -0.0208 0.1178 0.060 Uiso 1 1 d R . .
O3W O 0.51490(14) 0.0794(4) 0.08635(11) 0.0111(6) Uiso 1 1 d . . .
H3WA H 0.4903 -0.0180 0.0833 0.017 Uiso 1 1 d R . .
H3WB H 0.5072 0.1337 0.0579 0.017 Uiso 1 1 d R . .
O4W O 0.7032(4) -0.1646(10) 0.0521(3) 0.085(2) Uani 1 1 d . . .
H4WA H 0.7258 -0.2489 0.0717 0.128 Uiso 1 1 d R . .
H4WB H 0.6662 -0.2113 0.0347 0.128 Uiso 1 1 d R . .
O5W O 0.4502(5) -0.253(2) 0.0104(4) 0.177(5) Uani 1 1 d . . .
H5WA H 0.4807 -0.3362 0.0190 0.266 Uiso 1 1 d R . .
H5WB H 0.4176 -0.2846 0.0211 0.266 Uiso 1 1 d R . .
O6W O 0.5988(6) -0.3394(18) -0.0161(6) 0.231(9) Uani 1 1 d . . .
H6WA H 0.5621 -0.3350 -0.0091 0.347 Uiso 1 1 d R . .
H6WB H 0.5942 -0.2852 -0.0442 0.347 Uiso 1 1 d R . .

loop_
_atom_site_aniso_label
_atom_site_aniso_U_11
_atom_site_aniso_U_22
_atom_site_aniso_U_33
_atom_site_aniso_U_23
_atom_site_aniso_U_13
_atom_site_aniso_U_12
Eu1 0.01614(12) 0.01258(14) 0.01405(12) 0.00018(8) 0.00509(9) -0.00002(8)
Eu2 0.01736(12) 0.01360(14) 0.01778(12) 0.00016(9) 0.00758(9) 0.00014(9)
P1 0.0170(6) 0.0145(7) 0.0141(5) 0.0006(4) 0.0044(4) -0.0003(5)
P2 0.0182(6) 0.0129(7) 0.0220(6) -0.0004(5) 0.0097(5) -0.0002(5)
P3 0.0204(6) 0.0137(6) 0.0139(5) -0.0001(4) 0.0071(4) 0.0006(5)
N1 0.026(2) 0.023(2) 0.0173(19) -0.0039(17) 0.0127(16) -0.0056(18)
N2 0.020(2) 0.027(3) 0.026(2) -0.0017(18) 0.0119(17) -0.0016(18)
N3 0.029(2) 0.032(3) 0.0152(19) 0.0002(19) 0.0025(17) -0.006(2)
C1 0.025(2) 0.030(3) 0.026(3) -0.008(2) 0.013(2) -0.007(2)
C2 0.038(3) 0.020(3) 0.024(3) -0.004(2) 0.014(2) 0.000(2)
C3 0.035(3) 0.018(3) 0.010(2) -0.0038(18) 0.0123(19) -0.003(2)
C4 0.037(3) 0.040(4) 0.028(3) 0.002(2) 0.018(2) 0.002(3)
C5 0.033(3) 0.043(4) 0.034(3) -0.002(3) 0.021(2) -0.004(3)
C6 0.048(3) 0.022(3) 0.023(3) -0.004(2) 0.020(2) -0.006(3)
C7 0.044(3) 0.031(3) 0.024(3) 0.004(2) 0.012(2) 0.004(3)
C8 0.034(3) 0.039(4) 0.028(3) -0.001(3) 0.018(2) -0.001(3)
C9 0.061(4) 0.020(3) 0.027(3) -0.010(2) 0.029(3) -0.009(3)
C10 0.025(3) 0.031(3) 0.020(2) 0.000(2) 0.011(2) 0.002(2)
C11 0.021(3) 0.066(5) 0.027(3) -0.004(3) 0.008(2) -0.003(3)
C12 0.019(2) 0.054(4) 0.029(3) -0.004(3) 0.011(2) -0.004(3)
C13 0.039(3) 0.039(4) 0.046(4) -0.005(3) 0.024(3) 0.001(3)
C14 0.035(3) 0.033(4) 0.049(4) -0.002(3) 0.023(3) 0.001(3)
C15 0.022(3) 0.030(3) 0.036(3) 0.003(2) 0.010(2) -0.002(2)
C16 0.037(3) 0.037(4) 0.057(4) 0.002(3) 0.028(3) 0.001(3)
C17 0.044(4) 0.041(4) 0.051(4) 0.004(3) 0.029(3) -0.001(3)
C18 0.027(3) 0.028(3) 0.035(3) -0.002(2) 0.013(2) -0.004(2)
C19 0.039(3) 0.032(4) 0.027(3) -0.004(2) 0.011(2) -0.003(3)
C20 0.032(3) 0.041(4) 0.020(2) -0.005(2) 0.008(2) 0.000(3)
C21 0.084(6) 0.054(5) 0.032(3) 0.001(3) 0.027(4) 0.023(4)
C22 0.091(6) 0.048(5) 0.027(3) 0.007(3) 0.025(4) 0.020(4)
C23 0.033(3) 0.042(4) 0.017(2) -0.004(2) 0.002(2) -0.002(3)
C24 0.026(3) 0.055(4) 0.020(3) -0.004(3) 0.005(2) -0.007(3)
C25 0.025(2) 0.028(3) 0.019(2) 0.001(2) 0.0040(19) -0.003(2)
C26 0.054(4) 0.044(4) 0.025(3) -0.007(3) 0.018(3) 0.005(3)
C27 0.060(4) 0.042(4) 0.024(3) 0.004(3) 0.016(3) 0.008(3)
O1 0.068(3) 0.031(3) 0.029(2) 0.0035(18) 0.028(2) 0.004(2)
O2 0.064(3) 0.030(3) 0.049(3) -0.008(2) 0.040(2) -0.018(2)
O3 0.0162(17) 0.029(2) 0.0285(19) 0.0034(16) -0.0009(14) 0.0034(15)
O4 0.0191(17) 0.025(2) 0.0241(18) 0.0004(15) 0.0024(14) -0.0012(15)
O5 0.047(2) 0.020(2) 0.0215(18) 0.0030(15) 0.0125(17) -0.0057(18)
O6 0.0189(17) 0.027(2) 0.0249(18) -0.0028(15) 0.0104(14) -0.0009(15)
O7 0.037(2) 0.012(2) 0.033(2) 0.0021(15) 0.0138(17) 0.0004(16)
O8 0.0320(19) 0.0140(19) 0.0255(18) -0.0037(14) 0.0135(15) -0.0016(15)
O9 0.029(2) 0.028(2) 0.044(2) 0.0036(19) 0.0186(18) -0.0009(17)
O10 0.036(2) 0.028(2) 0.054(3) -0.006(2) 0.026(2) -0.0029(18)
O11 0.097(4) 0.035(3) 0.035(2) -0.008(2) 0.033(3) -0.011(3)
O12 0.041(2) 0.038(3) 0.0243(19) 0.0007(17) 0.0143(17) 0.0060(19)
O13 0.036(2) 0.0119(19) 0.0248(18) -0.0029(14) 0.0110(16) -0.0050(15)
O14 0.0240(17) 0.0135(19) 0.0249(18) 0.0034(14) 0.0074(14) 0.0008(14)
O15 0.030(2) 0.030(2) 0.0202(17) 0.0009(15) 0.0153(15) 0.0023(16)
O1W 0.037(2) 0.016(2) 0.0238(18) 0.0048(15) 0.0111(16) 0.0030(16)
O2W 0.060(3) 0.031(3) 0.036(2) -0.0054(19) 0.025(2) -0.006(2)
O4W 0.130(6) 0.061(4) 0.084(5) 0.010(4) 0.062(5) -0.003(4)
O5W 0.093(7) 0.280(17) 0.137(9) 0.012(10) 0.001(6) -0.029(9)
O6W 0.170(11) 0.143(10) 0.272(17) -0.050(11) -0.101(11) 0.060(9)

loop_
_atom_type_symbol
_atom_type_description
_atom_type_scat_dispersion_real
_atom_type_scat_dispersion_imag
_atom_type_scat_source
C C 0.0033 0.0016 'International Tables Vol C Tables 4.2.6.8 and 6.1.1.4'
H H 0.0000 0.0000 'International Tables Vol C Tables 4.2.6.8 and 6.1.1.4'
N N 0.0061 0.0033 'International Tables Vol C Tables 4.2.6.8 and 6.1.1.4'
O O 0.0106 0.0060 'International Tables Vol C Tables 4.2.6.8 and 6.1.1.4'
P P 0.1023 0.0942 'International Tables Vol C Tables 4.2.6.8 and 6.1.1.4'
Eu Eu -0.1578 3.6682 'International Tables Vol C Tables 4.2.6.8 and 6.1.1.4'

loop_
_geom_angle_atom_site_label_1
_geom_angle_atom_site_label_2
_geom_angle_atom_site_label_3
_geom_angle
_geom_angle_site_symmetry_1
_geom_angle_site_symmetry_3
_geom_angle_publ_flag
O3 Eu1 O13 107.31(14) 2_545 3_666 ?
O3 Eu1 O6 154.13(14) 2_545 . ?
O13 Eu1 O6 96.67(13) 3_666 . ?
O3 Eu1 O5 78.95(14) 2_545 . ?
O13 Eu1 O5 73.86(13) 3_666 . ?
O6 Eu1 O5 99.12(14) . . ?
O3 Eu1 O14 83.40(13) 2_545 3_656 ?
O13 Eu1 O14 146.64(12) 3_666 3_656 ?
O6 Eu1 O14 81.72(12) . 3_656 ?
O5 Eu1 O14 139.45(13) . 3_656 ?
O3 Eu1 O1 76.37(16) 2_545 4_566 ?
O13 Eu1 O1 73.89(14) 3_666 4_566 ?
O6 Eu1 O1 120.71(15) . 4_566 ?
O5 Eu1 O1 130.77(15) . 4_566 ?
O14 Eu1 O1 78.41(13) 3_656 4_566 ?
O3 Eu1 O1W 70.98(13) 2_545 . ?
O13 Eu1 O1W 142.30(12) 3_666 . ?
O6 Eu1 O1W 84.18(12) . . ?
O5 Eu1 O1W 68.83(13) . . ?
O14 Eu1 O1W 70.96(12) 3_656 . ?
O1 Eu1 O1W 137.08(14) 4_566 . ?
O3 Eu1 O2 125.53(14) 2_545 4_566 ?
O13 Eu1 O2 69.08(13) 3_666 4_566 ?
O6 Eu1 O2 71.84(13) . 4_566 ?
O5 Eu1 O2 140.21(14) . 4_566 ?
O14 Eu1 O2 78.94(13) 3_656 4_566 ?
O1 Eu1 O2 49.78(16) 4_566 4_566 ?
O1W Eu1 O2 143.83(12) . 4_566 ?
O3 Eu1 C9 101.22(17) 2_545 4_566 ?
O13 Eu1 C9 65.74(15) 3_666 4_566 ?
O6 Eu1 C9 97.31(16) . 4_566 ?
O5 Eu1 C9 137.76(15) . 4_566 ?
O14 Eu1 C9 81.34(14) 3_656 4_566 ?
O1 Eu1 C9 24.85(17) 4_566 4_566 ?
O1W Eu1 C9 151.79(15) . 4_566 ?
O2 Eu1 C9 25.49(16) 4_566 4_566 ?
O3 Eu1 P2 141.05(10) 2_545 . ?
O13 Eu1 P2 98.94(9) 3_666 . ?
O6 Eu1 P2 19.26(9) . . ?
O5 Eu1 P2 81.41(10) . . ?
O14 Eu1 P2 90.29(8) 3_656 . ?
O1 Eu1 P2 139.80(12) 4_566 . ?
O1W Eu1 P2 70.64(9) . . ?
O2 Eu1 P2 90.35(10) 4_566 . ?
C9 Eu1 P2 115.79(14) 4_566 . ?
O7 Eu2 O4 84.30(14) 2_645 2_645 ?
O7 Eu2 O15 92.13(14) 2_645 4_565 ?
O4 Eu2 O15 76.53(13) 2_645 4_565 ?
O7 Eu2 O8 167.26(14) 2_645 2_655 ?
O4 Eu2 O8 82.97(13) 2_645 2_655 ?
O15 Eu2 O8 84.59(13) 4_565 2_655 ?
O7 Eu2 O12 98.72(14) 2_645 . ?
O4 Eu2 O12 70.68(14) 2_645 . ?
O15 Eu2 O12 144.08(14) 4_565 . ?
O8 Eu2 O12 77.33(14) 2_655 . ?
O7 Eu2 O2W 92.54(14) 2_645 . ?
O4 Eu2 O2W 148.78(14) 2_645 . ?
O15 Eu2 O2W 72.55(14) 4_565 . ?
O8 Eu2 O2W 98.19(14) 2_655 . ?
O12 Eu2 O2W 140.23(14) . . ?
O7 Eu2 O10 69.92(14) 2_645 . ?
O4 Eu2 O10 129.77(14) 2_645 . ?
O15 Eu2 O10 143.66(14) 4_565 . ?
O8 Eu2 O10 119.20(13) 2_655 . ?
O12 Eu2 O10 71.66(14) . . ?
O2W Eu2 O10 76.85(15) . . ?
O7 Eu2 O9 119.74(13) 2_645 . ?
O4 Eu2 O9 134.19(13) 2_645 . ?
O15 Eu2 O9 133.95(13) 4_565 . ?
O8 Eu2 O9 70.30(13) 2_655 . ?
O12 Eu2 O9 67.63(13) . . ?
O2W Eu2 O9 73.64(14) . . ?
O10 Eu2 O9 49.87(14) . . ?
O7 Eu2 C18 95.13(15) 2_645 . ?
O4 Eu2 C18 131.43(15) 2_645 . ?
O15 Eu2 C18 151.65(15) 4_565 . ?
O8 Eu2 C18 93.53(15) 2_655 . ?
O12 Eu2 C18 61.38(15) . . ?
O2W Eu2 C18 79.76(16) . . ?
O10 Eu2 C18 25.68(15) . . ?
O9 Eu2 C18 25.57(15) . . ?
O7 Eu2 P1 69.49(10) 2_645 2_645 ?
O4 Eu2 P1 15.36(10) 2_645 2_645 ?
O15 Eu2 P1 73.98(10) 4_565 2_645 ?
O8 Eu2 P1 97.78(9) 2_655 2_645 ?
O12 Eu2 P1 78.01(10) . 2_645 ?
O2W Eu2 P1 141.13(10) . 2_645 ?
O10 Eu2 P1 123.86(11) . 2_645 ?
O9 Eu2 P1 145.23(10) . 2_645 ?
C18 Eu2 P1 134.09(12) . 2_645 ?
O5 P1 O3 111.7(2) . . ?
O5 P1 O4 116.4(2) . . ?
O3 P1 O4 110.6(2) . . ?
O5 P1 C1 106.0(3) . . ?
O3 P1 C1 106.5(2) . . ?
O4 P1 C1 104.9(2) . . ?
O5 P1 Eu2 97.51(16) . 2_655 ?
O3 P1 Eu2 133.40(16) . 2_655 ?
O4 P1 Eu2 23.45(14) . 2_655 ?
C1 P1 Eu2 98.79(17) . 2_655 ?
O7 P2 O6 114.0(2) . . ?
O7 P2 O8 110.2(2) . . ?
O6 P2 O8 113.1(2) . . ?
O7 P2 C10 108.2(2) . . ?
O6 P2 C10 105.3(2) . . ?
O8 P2 C10 105.3(2) . . ?
O7 P2 Eu1 92.68(16) . . ?
O6 P2 Eu1 31.11(14) . . ?
O8 P2 Eu1 103.19(15) . . ?
C10 P2 Eu1 135.62(16) . . ?
O13 P3 O15 115.4(2) . . ?
O13 P3 O14 112.3(2) . . ?
O15 P3 O14 113.9(2) . . ?
O13 P3 C25 106.8(2) . . ?
O15 P3 C25 101.1(2) . . ?
O14 P3 C25 105.8(2) . . ?
C1 N1 C2 114.4(4) . . ?
C1 N1 H1C 122.8 . . ?
C2 N1 H1C 122.8 . . ?
C10 N2 C11 112.2(4) . . ?
C10 N2 H2C 109.2 . . ?
C11 N2 H2C 109.2 . . ?
C10 N2 H2D 109.2 . . ?
C11 N2 H2D 109.2 . . ?
H2C N2 H2D 107.9 . . ?
C24 N3 C25 115.9(5) . . ?
C24 N3 H3A 108.3 . . ?
C25 N3 H3A 108.3 . . ?
C24 N3 H3B 108.3 . . ?
C25 N3 H3B 108.3 . . ?
H3A N3 H3B 107.4 . . ?
N1 C1 P1 110.5(3) . . ?
N1 C1 H1A 109.6 . . ?
P1 C1 H1A 109.6 . . ?
N1 C1 H1B 109.6 . . ?
P1 C1 H1B 109.6 . . ?
H1A C1 H1B 108.1 . . ?
N1 C2 C3 113.3(4) . . ?
N1 C2 H2A 108.9 . . ?
C3 C2 H2A 108.9 . . ?
N1 C2 H2B 108.9 . . ?
C3 C2 H2B 108.9 . . ?
H2A C2 H2B 107.7 . . ?
C4 C3 C8 118.0(5) . . ?
C4 C3 C2 120.6(5) . . ?
C8 C3 C2 121.4(5) . . ?
C3 C4 C5 121.0(6) . . ?
C3 C4 H4A 119.5 . . ?
C5 C4 H4A 119.5 . . ?
C6 C5 C4 120.7(5) . . ?
C6 C5 H5A 119.7 . . ?
C4 C5 H5A 119.7 . . ?
C5 C6 C7 118.8(5) . . ?
C5 C6 C9 121.0(5) . . ?
C7 C6 C9 120.2(6) . . ?
C6 C7 C8 120.9(6) . . ?
C6 C7 H7A 119.6 . . ?
C8 C7 H7A 119.6 . . ?
C7 C8 C3 120.5(5) . . ?
C7 C8 H8A 119.7 . . ?
C3 C8 H8A 119.7 . . ?
O1 C9 O2 122.2(5) . . ?
O1 C9 C6 119.4(6) . . ?
O2 C9 C6 118.3(6) . . ?
O1 C9 Eu1 55.9(3) . 4_565 ?
O2 C9 Eu1 68.5(3) . 4_565 ?
C6 C9 Eu1 161.6(4) . 4_565 ?
N2 C10 P2 113.6(3) . . ?
N2 C10 H10A 108.8 . . ?
P2 C10 H10A 108.8 . . ?
N2 C10 H10B 108.8 . . ?
P2 C10 H10B 108.8 . . ?
H10A C10 H10B 107.7 . . ?
N2 C11 C12 110.4(5) . . ?
N2 C11 H11A 109.6 . . ?
C12 C11 H11A 109.6 . . ?
N2 C11 H11B 109.6 . . ?
C12 C11 H11B 109.6 . . ?
H11A C11 H11B 108.1 . . ?
C13 C12 C17 118.8(5) . . ?
C13 C12 C11 121.1(6) . . ?
C17 C12 C11 120.2(6) . . ?
C12 C13 C14 121.3(6) . . ?
C12 C13 H13A 119.3 . . ?
C14 C13 H13A 119.3 . . ?
C15 C14 C13 119.3(6) . . ?
C15 C14 H14A 120.3 . . ?
C13 C14 H14A 120.3 . . ?
C16 C15 C14 119.1(6) . . ?
C16 C15 C18 120.9(6) . . ?
C14 C15 C18 120.0(5) . . ?
C17 C16 C15 120.9(6) . . ?
C17 C16 H16A 119.6 . . ?
C15 C16 H16A 119.6 . . ?
C16 C17 C12 120.1(6) . . ?
C16 C17 H17A 120.0 . . ?
C12 C17 H17A 120.0 . . ?
O9 C18 O10 120.2(5) . . ?
O9 C18 C15 120.3(5) . . ?
O10 C18 C15 119.3(5) . . ?
O9 C18 Eu2 63.6(3) . . ?
O10 C18 Eu2 61.9(3) . . ?
C15 C18 Eu2 152.4(4) . . ?
O12 C19 O11 124.0(5) . . ?
O12 C19 C20 121.6(6) . . ?
O11 C19 C20 114.5(5) . . ?
C27 C20 C21 120.6(5) . . ?
C27 C20 C19 121.7(6) . . ?
C21 C20 C19 117.7(6) . . ?
C20 C21 C22 119.4(7) . . ?
C20 C21 H21A 120.3 . . ?
C22 C21 H21A 120.3 . . ?
C23 C22 C21 119.7(7) . . ?
C23 C22 H22A 120.2 . . ?
C21 C22 H22A 120.2 . . ?
C26 C23 C22 120.5(5) . . ?
C26 C23 C24 120.8(6) . . ?
C22 C23 C24 118.7(6) . . ?
N3 C24 C23 111.9(5) . . ?
N3 C24 H24A 109.2 . . ?
C23 C24 H24A 109.2 . . ?
N3 C24 H24B 109.2 . . ?
C23 C24 H24B 109.2 . . ?
H24A C24 H24B 107.9 . . ?
N3 C25 P3 107.8(3) . . ?
N3 C25 H25A 110.1 . . ?
P3 C25 H25A 110.1 . . ?
N3 C25 H25B 110.1 . . ?
P3 C25 H25B 110.1 . . ?
H25A C25 H25B 108.5 . . ?
C23 C26 C27 120.4(6) . . ?
C23 C26 H26A 119.8 . . ?
C27 C26 H26A 119.8 . . ?
C20 C27 C26 119.3(6) . . ?
C20 C27 H27A 120.3 . . ?
C26 C27 H27A 120.3 . . ?
C9 O1 Eu1 99.2(4) . 4_565 ?
C9 O2 Eu1 86.1(4) . 4_565 ?
P1 O3 Eu1 157.5(3) . 2 ?
P1 O4 Eu2 141.2(2) . 2_655 ?
P1 O5 Eu1 162.7(3) . . ?
P2 O6 Eu1 129.6(2) . . ?
P2 O7 Eu2 147.4(2) . 2_655 ?
P2 O8 Eu2 136.3(2) . 2_645 ?
C18 O9 Eu2 90.8(3) . . ?
C18 O10 Eu2 92.4(3) . . ?
C19 O11 H11C 109.5 . . ?
C19 O12 Eu2 133.7(4) . . ?
P3 O13 Eu1 144.0(2) . 3_666 ?
P3 O14 Eu1 143.1(2) . 3_656 ?
P3 O15 Eu2 161.1(2) . 4_566 ?
Eu1 O1W H1WB 109.5 . . ?
Eu1 O1W H1WC 109.2 . . ?
H1WB O1W H1WC 109.5 . . ?
Eu2 O2W H2WA 109.5 . . ?
Eu2 O2W H2WB 109.1 . . ?
H2WA O2W H2WB 109.4 . . ?
H3WA O3W H3WB 109.5 . . ?
H4WA O4W H4WB 109.5 . . ?
H5WA O5W H5WB 109.5 . . ?
H6WA O6W H6WB 109.5 . . ?

loop_
_geom_bond_atom_site_label_1
_geom_bond_atom_site_label_2
_geom_bond_distance
_geom_bond_site_symmetry_2
_geom_bond_publ_flag
Eu1 O3 2.251(3) 2_545 ?
Eu1 O13 2.365(4) 3_666 ?
Eu1 O6 2.369(4) . ?
Eu1 O5 2.377(4) . ?
Eu1 O14 2.427(4) 3_656 ?
Eu1 O1 2.471(4) 4_566 ?
Eu1 O1W 2.635(4) . ?
Eu1 O2 2.745(5) 4_566 ?
Eu1 C9 2.944(5) 4_566 ?
Eu1 P2 3.5304(16) . ?
Eu2 O7 2.268(4) 2_645 ?
Eu2 O4 2.284(4) 2_645 ?
Eu2 O15 2.305(3) 4_565 ?
Eu2 O8 2.364(4) 2_655 ?
Eu2 O12 2.494(4) . ?
Eu2 O2W 2.555(5) . ?
Eu2 O10 2.570(4) . ?
Eu2 O9 2.607(4) . ?
Eu2 C18 2.910(6) . ?
Eu2 P1 3.5978(15) 2_645 ?
P1 O5 1.510(4) . ?
P1 O3 1.511(4) . ?
P1 O4 1.521(4) . ?
P1 C1 1.812(5) . ?
P1 Eu2 3.5978(15) 2_655 ?
P2 O7 1.503(4) . ?
P2 O6 1.512(4) . ?
P2 O8 1.525(4) . ?
P2 C10 1.827(5) . ?
P3 O13 1.508(4) . ?
P3 O15 1.516(4) . ?
P3 O14 1.522(4) . ?
P3 C25 1.826(5) . ?
N1 C1 1.488(7) . ?
N1 C2 1.504(6) . ?
N1 H1C 0.8600 . ?
N2 C10 1.493(6) . ?
N2 C11 1.506(7) . ?
N2 H2C 0.9000 . ?
N2 H2D 0.9000 . ?
N3 C24 1.491(7) . ?
N3 C25 1.492(7) . ?
N3 H3A 0.9000 . ?
N3 H3B 0.9000 . ?
C1 H1A 0.9700 . ?
C1 H1B 0.9700 . ?
C2 C3 1.507(7) . ?
C2 H2A 0.9700 . ?
C2 H2B 0.9700 . ?
C3 C4 1.379(8) . ?
C3 C8 1.397(8) . ?
C4 C5 1.398(8) . ?
C4 H4A 0.9300 . ?
C5 C6 1.369(9) . ?
C5 H5A 0.9300 . ?
C6 C7 1.385(8) . ?
C6 C9 1.510(7) . ?
C7 C8 1.386(8) . ?
C7 H7A 0.9300 . ?
C8 H8A 0.9300 . ?
C9 O1 1.254(8) . ?
C9 O2 1.270(8) . ?
C9 Eu1 2.944(5) 4_565 ?
C10 H10A 0.9700 . ?
C10 H10B 0.9700 . ?
C11 C12 1.508(8) . ?
C11 H11A 0.9700 . ?
C11 H11B 0.9700 . ?
C12 C13 1.375(9) . ?
C12 C17 1.394(9) . ?
C13 C14 1.396(8) . ?
C13 H13A 0.9300 . ?
C14 C15 1.393(9) . ?
C14 H14A 0.9300 . ?
C15 C16 1.387(9) . ?
C15 C18 1.494(8) . ?
C16 C17 1.383(8) . ?
C16 H16A 0.9300 . ?
C17 H17A 0.9300 . ?
C18 O9 1.256(7) . ?
C18 O10 1.262(7) . ?
C19 O12 1.227(7) . ?
C19 O11 1.307(8) . ?
C19 C20 1.491(7) . ?
C20 C27 1.377(9) . ?
C20 C21 1.387(10) . ?
C21 C22 1.397(9) . ?
C21 H21A 0.9300 . ?
C22 C23 1.382(9) . ?
C22 H22A 0.9300 . ?
C23 C26 1.367(9) . ?
C23 C24 1.503(7) . ?
C24 H24A 0.9700 . ?
C24 H24B 0.9700 . ?
C25 H25A 0.9700 . ?
C25 H25B 0.9700 . ?
C26 C27 1.395(8) . ?
C26 H26A 0.9300 . ?
C27 H27A 0.9300 . ?
O1 Eu1 2.471(4) 4_565 ?
O2 Eu1 2.745(5) 4_565 ?
O3 Eu1 2.251(3) 2 ?
O4 Eu2 2.284(4) 2_655 ?
O7 Eu2 2.268(4) 2_655 ?
O8 Eu2 2.364(4) 2_645 ?
O11 H11C 0.8200 . ?
O13 Eu1 2.365(4) 3_666 ?
O14 Eu1 2.427(4) 3_656 ?
O15 Eu2 2.305(3) 4_566 ?
O1W H1WB 0.8500 . ?
O1W H1WC 0.8500 . ?
O2W H2WA 0.8502 . ?
O2W H2WB 0.8501 . ?
O3W H3WA 0.8499 . ?
O3W H3WB 0.8500 . ?
O4W H4WA 0.8500 . ?
O4W H4WB 0.8501 . ?
O5W H5WA 0.8500 . ?
O5W H5WB 0.8501 . ?
O6W H6WA 0.8500 . ?
O6W H6WB 0.8499 . ?

loop_
_geom_hbond_atom_site_label_D
_geom_hbond_atom_site_label_H
_geom_hbond_atom_site_label_A
_geom_hbond_distance_DH
_geom_hbond_distance_HA
_geom_hbond_distance_DA
_geom_hbond_angle_DHA
_geom_hbond_site_symmetry_A
N2 H2C O10 0.90 1.96 2.851(6) 172.8 2_655
N2 H2D O9 0.90 1.92 2.791(6) 162.5 2_645
N3 H3A O2 0.90 1.86 2.734(7) 162.5 2_645
O11 H11C O8 0.82 1.80 2.611(6) 172.3 2_655
O1W H1WC O4 0.85 2.07 2.846(5) 152.0 1_545
O4W H4WB O6W 0.85 1.90 2.728(14) 163.3 .
